data_2012122
loop_
_publ_author_name
'Langan, Paul'
'Robinson, Robert, A.'
'Brown, P. Jane'
'Argyriou, Dimitri, N.'
'Hendrickson, David, N.'
'Christou, George'

_publ_section_title
;
 A low-temperature neutron diffraction study of Mn~12~-acetate
;
_journal_issue 8
_journal_name_full 'Acta Crystallographica Section C'
_journal_page_first 909
_journal_page_last 910
_journal_paper_doi 10.1107/S0108270101008599
_journal_volume 57
_journal_year 2001
_chemical_formula_iupac '[Mn12 O12 (C2 D3 O2)16 (H2 O)4] , 2C2 H D3 O2 , 4H2 O'
_chemical_formula_moiety 'Mn12 C32 H8 D48 O48 , 2C2 H D3 O2 , 4H2 O'
_chemical_formula_sum 'C36 H18 D54 Mn12 O56'
_chemical_formula_weight 2115.26
_chemical_name_common 'Dodecanuclear mixed-1valence manganese carboxylate'
_chemical_name_systematic
;tetraaquahexadecaacetatododecaoxododecamanganese bis(acetic acid)
 tetrahydrate
;
_space_group_IT_number 82
_symmetry_cell_setting tetragonal
_symmetry_space_group_name_Hall 'I -4'
_symmetry_space_group_name_H-M 'I -4'
_cell_angle_alpha 90
_cell_angle_beta 90
_cell_angle_gamma 90
_cell_formula_units_Z 2
_cell_length_a 17.123(8)
_cell_length_b 17.123(8)
_cell_length_c 12.255(6)
_cell_measurement_reflns_used 1727
_cell_measurement_temperature 20(2)
_cell_measurement_theta_max 31.00
_cell_measurement_theta_min 4.41
_cell_volume 3593(3)
_computing_cell_refinement 'please provide details'
_computing_data_collection 'please provide details'
_computing_data_reduction 'please provide details'
_computing_molecular_graphics 'PLATON (Spek, 1990)'
_computing_structure_refinement 'SHELXL97 (Sheldrick, 1997)'
_computing_structure_solution 'SHELXS97 (Sheldrick, 1990)'
_diffrn_ambient_temperature 20(2)
_diffrn_measured_fraction_theta_full .952
_diffrn_measured_fraction_theta_max .952
_diffrn_measurement_device_type 'D9 four-circle diffractometer'
_diffrn_measurement_method 'equatorial geometry'
_diffrn_radiation_probe neutron
_diffrn_radiation_source 'ILL nuclear reactor'
_diffrn_radiation_type neutron
_diffrn_radiation_wavelength .84050
_diffrn_reflns_av_R_equivalents .000
_diffrn_reflns_av_sigmaI/netI .071
_diffrn_reflns_limit_h_max 20
_diffrn_reflns_limit_h_min 0
_diffrn_reflns_limit_k_max 19
_diffrn_reflns_limit_k_min 0
_diffrn_reflns_limit_l_max 14
_diffrn_reflns_limit_l_min 0
_diffrn_reflns_number 1727
_diffrn_reflns_theta_full 31.00
_diffrn_reflns_theta_max 31
_diffrn_reflns_theta_min 4.41
_diffrn_standards_decay_% 0
_diffrn_standards_interval_count 10
_diffrn_standards_number 5
_exptl_absorpt_coefficient_mu .091
_exptl_absorpt_correction_type none
_exptl_crystal_colour red-black
_exptl_crystal_density_diffrn 1.867
_exptl_crystal_density_method 'not measured'
_exptl_crystal_description needle
_exptl_crystal_F_000 1625
_exptl_crystal_size_max 2
_exptl_crystal_size_mid 2
_exptl_crystal_size_min 6
_refine_diff_density_max 3.24
_refine_diff_density_min -1.65
_refine_ls_extinction_method none
_refine_ls_goodness_of_fit_ref 1.570
_refine_ls_hydrogen_treatment mixed
_refine_ls_matrix_type full
_refine_ls_number_parameters 423
_refine_ls_number_reflns 1727
_refine_ls_number_restraints 468
_refine_ls_restrained_S_all 1.546
_refine_ls_R_factor_all .095
_refine_ls_R_factor_gt .089
_refine_ls_shift/su_max .003
_refine_ls_shift/su_mean .000
_refine_ls_structure_factor_coef Fsqd
_refine_ls_weighting_details 'calc w = 1/[\s^2^(Fo^2^)+(0.066P)^2^+128.3191P] where P=(Fo^2^+2Fc^2^)/3'
_refine_ls_weighting_scheme calc
_refine_ls_wR_factor_ref .209
_reflns_number_gt 1600
_reflns_number_total 1727
_reflns_threshold_expression I>2\s(I)
_cod_data_source_file br1327.cif
_cod_data_source_block I
_cod_database_code 2012122
_cod_database_fobs_code 2012122

loop_
_symmetry_equiv_pos_as_xyz
'x, y, z'
'-x, -y, z'
'y, -x, -z'
'-y, x, -z'
'x+1/2, y+1/2, z+1/2'
'-x+1/2, -y+1/2, z+1/2'
'y+1/2, -x+1/2, -z+1/2'
'-y+1/2, x+1/2, -z+1/2'

loop_
_atom_site_label
_atom_site_fract_x
_atom_site_fract_y
_atom_site_fract_z
_atom_site_U_iso_or_equiv
_atom_site_adp_type
_atom_site_calc_flag
_atom_site_refinement_flags
_atom_site_occupancy
_atom_site_disorder_assembly
_atom_site_disorder_group
_atom_site_type_symbol
Mn1 .4166(6) -.0178(5) .1721(8) .0016(17) Uani d U 1 . . Mn
Mn2 .2576(6) -.0483(6) .1692(8) .0032(18) Uani d U 1 . . Mn
Mn3 .3598(6) -.1992(6) .2664(9) .007(2) Uani d U 1 . . Mn
O1 .4293(4) -.0154(4) .3250(5) .0029(12) Uani d U 1 . . O
O2 .3524(4) -.1062(4) .1835(6) .0044(12) Uani d U 1 . . O
O3 .3243(4) .0389(4) .1833(5) .0037(12) Uani d U 1 . . O
O4 .4145(4) -.0196(4) .0148(5) .0070(13) Uani d U 1 . . O
O5 .2865(4) -.0474(4) -.0083(6) .0060(13) Uani d U 1 . . O
O6 .2338(6) -.0548(6) .3452(9) .0290(19) Uani d U 1 . . O
O7 .3065(4) -.1502(4) .4078(7) .0133(15) Uani d U 1 . . O
O8 .1644(4) .0138(4) .1481(6) .0076(13) Uani d U 1 . . O
O9 .3606(4) -.2985(4) .3459(6) .0096(14) Uani d U 1 . . O
O10 .1919(4) -.1374(4) .1373(7) .0131(15) Uani d U 1 . . O
O11 .2529(4) -.2350(4) .2217(6) .0124(14) Uani d U 1 . . O
C1 .3549(3) -.0359(3) -.0436(5) .0049(11) Uani d U 1 . . C
C2 .3709(4) -.0429(4) -.1634(5) .0114(13) Uani d U 1 . . C
C3 .2643(4) -.0921(4) .4204(6) .0195(14) Uani d U 1 . . C
C4 .2449(8) -.0663(7) .5310(10) .048(2) Uani d U 1 . . C
C5 .1517(3) .0866(3) .1370(5) .0047(11) Uani d U 1 . . C
C6 .0723(3) .1096(4) .1007(5) .0067(11) Uani d U 1 . . C
C7 .1971(3) -.2071(3) .1676(5) .0047(11) Uani d U 1 . . C
C8 .1304(3) -.2602(3) .1405(5) .0067(12) Uani d U 1 . . C
D21 .3188(6) -.0384(6) -.2116(8) .040(2) Uani d U 1 . . D
D22 .3962(6) -.1010(6) -.1779(9) .038(2) Uani d U 1 . . D
D23 .4138(6) .0001(6) -.1898(8) .037(2) Uani d U 1 . . D
D41 .1920(14) -.0308(13) .538(2) .102(5) Uani d U 1 . . D
D42 .2931(14) -.0377(13) .5506(19) .096(5) Uani d U 1 . . D
D43 .2447(10) -.1124(9) .5918(13) .069(3) Uani d U 1 . . D
D61 .0603(6) .1683(6) .1150(11) .045(2) Uani d U 1 . . D
D62 .0700(7) .1041(8) .0123(11) .054(3) Uani d U 1 . . D
D63 .0298(6) .0720(7) .1312(11) .049(3) Uani d U 1 . . D
D81 .1424(6) -.2873(6) .0615(9) .041(2) Uani d U 1 . . D
D82 .0778(5) -.2272(5) .1316(9) .034(2) Uani d U 1 . . D
D83 .1245(6) -.3045(6) .2023(9) .037(2) Uani d U 1 . . D
O12 .3986(5) -.2647(5) .1219(7) .0181(17) Uani d U 1 . . O
O13 .3115(5) -.2163(5) -.0532(8) .0191(17) Uani d U 1 . . O
H1 .3698(12) -.2495(12) .0560(19) .047(4) Uani d U 1 . . H
H2 .2839(14) -.1696(15) -.041(2) .056(5) Uiso d . 1 . . H
H3 .4478(19) -.2707(18) .125(3) .076(7) Uani d U 1 . . H
H4 .280(2) -.245(2) -.087(3) .088(9) Uiso d . 1 . . H
C9 .0397(12) .0131(15) .3582(16) .029(3) Uani d PU .50 . . C
C10 -.0473(14) .027(2) .363(2) .040(3) Uani d PU .50 . . C
O14 .0852(12) .0723(14) .3719(17) .028(4) Uani d PU .50 . . O
D15 -.0668(13) .0348(14) .281(2) .045(4) Uani d PU .50 . . D
D16 -.0644(15) .0755(15) .412(2) .053(5) Uani d PU .50 . . D
O17 .0648(14) -.0557(15) .343(2) .030(4) Uani d PU .50 . . O
D18 -.0748(18) -.0315(18) .388(2) .053(5) Uani d PU .50 . . D
H5 .123(2) -.060(2) .336(4) .045(8) Uani d PU .50 . . H

loop_
_atom_site_aniso_label
_atom_site_aniso_U_11
_atom_site_aniso_U_22
_atom_site_aniso_U_33
_atom_site_aniso_U_12
_atom_site_aniso_U_13
_atom_site_aniso_U_23
Mn1 .0015(19) .0016(19) .0019(19) .0001(11) .0000(11) -.0001(11)
Mn2 .003(2) .003(2) .004(2) .0005(11) -.0005(11) -.0001(11)
Mn3 .007(2) .007(2) .008(2) .0003(11) -.0003(11) .0003(11)
O1 .0030(15) .0026(15) .0031(15) -.0002(10) .0000(10) .0006(10)
O2 .0038(15) .0038(15) .0054(15) .0003(10) .0000(10) .0002(10)
O3 .0034(15) .0031(15) .0046(15) -.0004(10) -.0008(10) -.0002(10)
O4 .006(2) .007(2) .009(2) .0009(17) -.0006(17) .0000(17)
O5 .004(2) .007(2) .006(2) -.0012(17) -.0012(17) .0001(17)
O6 .029(3) .030(3) .029(3) .0100(19) .0030(19) .0059(19)
O7 .012(2) .013(2) .014(2) .0060(17) .0004(17) .0019(18)
O8 .006(2) .005(2) .012(2) .0000(19) .000(2) .002(2)
O9 .007(2) .009(2) .013(2) -.0001(17) -.0026(17) .0028(17)
O10 .011(2) .009(2) .019(2) -.0015(17) -.0041(18) .0027(18)
O11 .010(2) .011(2) .016(2) -.0032(17) -.0027(18) .0020(17)
C1 .0050(18) .0034(18) .0064(18) .0006(15) -.0026(15) -.0021(15)
C2 .012(2) .010(2) .012(2) .003(2) -.002(2) .0002(19)
C3 .0203(17) .0182(17) .0199(17) .0022(10) .0003(10) .0006(10)
C4 .061(4) .041(4) .040(4) .009(4) .009(4) .007(3)
C5 .0040(14) .0045(14) .0056(14) -.0002(10) -.0007(10) -.0002(10)
C6 .0059(18) .0042(19) .0099(19) .0002(16) -.0004(16) .0018(16)
C7 .0040(14) .0043(14) .0059(14) -.0001(10) -.0003(10) -.0003(10)
C8 .0066(19) .0045(18) .0091(19) -.0002(16) -.0026(16) .0007(16)
D21 .038(4) .047(4) .035(4) .006(3) -.009(3) -.005(3)
D22 .042(4) .034(4) .039(4) .007(3) .003(3) -.004(3)
D23 .042(4) .037(4) .034(4) -.009(3) .004(3) -.002(3)
D41 .110(7) .100(6) .097(7) .014(5) .011(5) .003(5)
D42 .102(6) .095(6) .091(6) -.005(5) .004(5) -.002(5)
D43 .084(5) .062(5) .060(5) .013(4) .006(4) .008(4)
D61 .036(4) .040(4) .060(5) .006(3) -.011(4) -.007(4)
D62 .046(4) .061(5) .053(5) .013(4) -.009(4) -.002(4)
D63 .034(4) .054(4) .060(5) -.005(4) -.002(4) .022(4)
D81 .037(4) .045(4) .042(4) -.010(3) .001(3) -.010(4)
D82 .028(4) .026(3) .047(4) -.003(3) -.004(3) .000(3)
D83 .033(4) .033(4) .046(4) -.008(3) -.010(3) .012(3)
O12 .019(2) .016(2) .019(2) .0047(18) -.0017(19) -.0048(18)
O13 .020(3) .015(3) .023(3) .001(3) -.001(3) .000(3)
H1 .048(6) .047(6) .046(6) .004(5) -.004(5) .000(5)
H3 .075(9) .074(8) .077(9) .007(5) .000(5) .000(5)
C9 .026(4) .033(5) .028(4) -.003(4) -.001(4) .001(4)
C10 .038(5) .041(5) .040(5) -.001(4) .000(4) .001(4)
O14 .028(5) .029(5) .026(5) .000(4) -.001(4) .005(4)
D15 .044(6) .046(6) .046(6) -.001(5) -.001(5) .000(5)
D16 .048(6) .057(6) .053(6) .002(5) -.002(5) -.004(5)
O17 .030(6) .033(6) .027(6) -.002(4) -.002(4) .003(5)
D18 .051(6) .052(6) .055(6) -.001(5) .000(5) .004(5)
H5 .045(10) .044(9) .045(10) .002(5) .000(5) .003(5)

loop_
_atom_type_symbol
_atom_type_description
_atom_type_scat_dispersion_real
_atom_type_scat_dispersion_imag
_atom_type_scat_source
C C .0000 .0000 'International Tables Vol C Tables 4.2.6.8 and 6.1.1.4'
H H .0000 .0000 'International Tables Vol C Tables 4.2.6.8 and 6.1.1.4'
D D .0000 .0000 'International Tables Vol C Tables 4.2.6.8 and 6.1.1.4'
O O .0000 .0000 'International Tables Vol C Tables 4.2.6.8 and 6.1.1.4'
Mn Mn .0000 .0000 'International Tables Vol C Tables 4.2.6.8 and 6.1.1.4'

loop_
_geom_angle_atom_site_label_1
_geom_angle_atom_site_label_2
_geom_angle_atom_site_label_3
_geom_angle_site_symmetry_1
_geom_angle_site_symmetry_3
_geom_angle
O3 Mn1 O2 . . 85.3(5)
O3 Mn1 O1 . . 90.7(5)
O2 Mn1 O1 . . 90.6(5)
O3 Mn1 O1 . 7 95.9(5)
O2 Mn1 O1 . 7 174.4(7)
O1 Mn1 O1 . 7 83.9(5)
O3 Mn1 O1 . 8_545 173.7(7)
O2 Mn1 O1 . 8_545 97.7(5)
O1 Mn1 O1 . 8_545 83.7(5)
O1 Mn1 O1 7 8_545 80.6(5)
O3 Mn1 O4 . . 93.8(5)
O2 Mn1 O4 . . 92.9(5)
O1 Mn1 O4 . . 174.5(6)
O1 Mn1 O4 7 . 92.5(5)
O1 Mn1 O4 8_545 . 91.6(5)
O3 Mn1 Mn2 . . 42.7(3)
O2 Mn1 Mn2 . . 43.4(3)
O1 Mn1 Mn2 . . 97.5(5)
O1 Mn1 Mn2 7 . 138.4(5)
O1 Mn1 Mn2 8_545 . 141.0(5)
O4 Mn1 Mn2 . . 88.0(5)
O3 Mn1 Mn1 . 7 88.1(5)
O2 Mn1 Mn1 . 7 132.9(7)
O1 Mn1 Mn1 . 7 42.8(4)
O1 Mn1 Mn1 7 7 41.9(3)
O1 Mn1 Mn1 8_545 7 85.8(3)
O4 Mn1 Mn1 . 7 134.1(6)
Mn2 Mn1 Mn1 . 7 121.1(5)
O3 Mn1 Mn1 . 8_545 133.0(7)
O2 Mn1 Mn1 . 8_545 89.3(5)
O1 Mn1 Mn1 . 8_545 42.6(4)
O1 Mn1 Mn1 7 8_545 85.9(3)
O1 Mn1 Mn1 8_545 8_545 41.9(3)
O4 Mn1 Mn1 . 8_545 133.1(6)
Mn2 Mn1 Mn1 . 8_545 122.6(5)
Mn1 Mn1 Mn1 7 8_545 62.5(4)
O3 Mn1 C1 . . 79.1(4)
O2 Mn1 C1 . . 76.4(4)
O1 Mn1 C1 . . 164.1(5)
O1 Mn1 C1 7 . 109.1(5)
O1 Mn1 C1 8_545 . 106.9(5)
O4 Mn1 C1 . . 21.3(3)
Mn2 Mn1 C1 . . 66.8(3)
Mn1 Mn1 C1 7 . 147.2(5)
Mn1 Mn1 C1 8_545 . 144.2(5)
O3 Mn1 Mn1 . 2_655 136.2(6)
O2 Mn1 Mn1 . 2_655 137.9(6)
O1 Mn1 Mn1 . 2_655 83.3(4)
O1 Mn1 Mn1 7 2_655 40.4(3)
O1 Mn1 Mn1 8_545 2_655 40.3(3)
O4 Mn1 Mn1 . 2_655 91.2(3)
Mn2 Mn1 Mn1 . 2_655 178.6(5)
Mn1 Mn1 Mn1 7 2_655 58.7(2)
Mn1 Mn1 Mn1 8_545 2_655 58.7(2)
C1 Mn1 Mn1 . 2_655 112.5(2)
O3 Mn1 Mn3 . 7 23.5(3)
O2 Mn1 Mn3 . 7 106.3(5)
O1 Mn1 Mn3 . 7 80.3(4)
O1 Mn1 Mn3 7 7 73.9(4)
O1 Mn1 Mn3 8_545 7 151.1(5)
O4 Mn1 Mn3 . 7 102.8(4)
Mn2 Mn1 Mn3 . 7 65.5(3)
Mn1 Mn1 Mn3 7 7 66.2(4)
Mn1 Mn1 Mn3 8_545 7 121.4(5)
C1 Mn1 Mn3 . 7 94.3(3)
Mn1 Mn1 Mn3 2_655 7 113.5(5)
O3 Mn2 O2 . . 83.6(5)
O3 Mn2 O8 . . 94.4(5)
O2 Mn2 O8 . . 176.7(7)
O3 Mn2 O10 . . 173.5(7)
O2 Mn2 O10 . . 95.9(5)
O8 Mn2 O10 . . 85.8(5)
O3 Mn2 O6 . . 93.5(5)
O2 Mn2 O6 . . 92.4(5)
O8 Mn2 O6 . . 90.3(5)
O10 Mn2 O6 . . 92.9(5)
O3 Mn2 O5 . . 87.1(5)
O2 Mn2 O5 . . 84.5(4)
O8 Mn2 O5 . . 92.8(5)
O10 Mn2 O5 . . 86.4(5)
O6 Mn2 O5 . . 176.7(6)
O3 Mn2 Mn1 . . 41.9(3)
O2 Mn2 Mn1 . . 42.4(3)
O8 Mn2 Mn1 . . 135.1(5)
O10 Mn2 Mn1 . . 136.2(5)
O6 Mn2 Mn1 . . 100.3(5)
O5 Mn2 Mn1 . . 78.0(4)
O3 Mn2 C7 . . 162.8(5)
O2 Mn2 C7 . . 79.5(4)
O8 Mn2 C7 . . 102.7(4)
O10 Mn2 C7 . . 19.1(3)
O6 Mn2 C7 . . 83.9(4)
O5 Mn2 C7 . . 94.5(4)
Mn1 Mn2 C7 . . 121.7(4)
O3 Mn2 C5 . . 76.4(4)
O2 Mn2 C5 . . 159.5(5)
O8 Mn2 C5 . . 18.0(3)
O10 Mn2 C5 . . 103.4(4)
O6 Mn2 C5 . . 93.2(4)
O5 Mn2 C5 . . 90.0(4)
Mn1 Mn2 C5 . . 117.1(4)
C7 Mn2 C5 . . 120.7(4)
O3 Mn2 Mn3 . . 105.2(5)
O2 Mn2 Mn3 . . 28.4(3)
O8 Mn2 Mn3 . . 154.8(5)
O10 Mn2 Mn3 . . 76.5(4)
O6 Mn2 Mn3 . . 73.0(4)
O5 Mn2 Mn3 . . 103.7(4)
Mn1 Mn2 Mn3 . . 68.1(3)
C7 Mn2 Mn3 . . 57.7(3)
C5 Mn2 Mn3 . . 166.2(4)
O3 Mn2 Mn3 . 7 25.5(3)
O2 Mn2 Mn3 . 7 106.6(5)
O8 Mn2 Mn3 . 7 71.9(4)
O10 Mn2 Mn3 . 7 157.0(5)
O6 Mn2 Mn3 . 7 82.0(4)
O5 Mn2 Mn3 . 7 99.9(4)
Mn1 Mn2 Mn3 . 7 66.7(3)
C7 Mn2 Mn3 . 7 164.8(4)
C5 Mn2 Mn3 . 7 54.9(3)
Mn3 Mn2 Mn3 . 7 122.5(4)
O3 Mn3 O2 8_545 . 93.3(6)
O3 Mn3 O9 8_545 . 90.9(5)
O2 Mn3 O9 . . 175.7(7)
O3 Mn3 O11 8_545 . 173.9(7)
O2 Mn3 O11 . . 92.8(5)
O9 Mn3 O11 . . 83.0(5)
O3 Mn3 O7 8_545 . 92.5(5)
O2 Mn3 O7 . . 94.4(5)
O9 Mn3 O7 . . 86.6(5)
O11 Mn3 O7 . . 87.2(5)
O3 Mn3 O12 8_545 . 95.4(6)
O2 Mn3 O12 . . 91.0(5)
O9 Mn3 O12 . . 87.5(5)
O11 Mn3 O12 . . 84.3(5)
O7 Mn3 O12 . . 170.2(7)
O3 Mn3 C5 8_545 8_545 76.6(4)
O2 Mn3 C5 . 8_545 163.9(6)
O9 Mn3 C5 . 8_545 18.3(3)
O11 Mn3 C5 . 8_545 97.4(5)
O7 Mn3 C5 . 8_545 98.5(5)
O12 Mn3 C5 . 8_545 77.8(4)
O3 Mn3 C7 8_545 . 169.5(6)
O2 Mn3 C7 . . 76.3(4)
O9 Mn3 C7 . . 99.6(5)
O11 Mn3 C7 . . 16.6(3)
O7 Mn3 C7 . . 87.1(4)
O12 Mn3 C7 . . 86.2(4)
C5 Mn3 C7 8_545 . 113.9(4)
O3 Mn3 Mn2 8_545 . 115.7(5)
O2 Mn3 Mn2 . . 28.7(3)
O9 Mn3 Mn2 . . 148.5(5)
O11 Mn3 Mn2 . . 70.2(4)
O7 Mn3 Mn2 . . 76.2(4)
O12 Mn3 Mn2 . . 105.4(5)
C5 Mn3 Mn2 8_545 . 166.5(4)
C7 Mn3 Mn2 . . 54.0(3)
O3 Mn3 Mn2 8_545 8_545 25.5(3)
O2 Mn3 Mn2 . 8_545 111.7(5)
O9 Mn3 Mn2 . 8_545 71.9(4)
O11 Mn3 Mn2 . 8_545 149.5(5)
O7 Mn3 Mn2 . 8_545 107.6(5)
O12 Mn3 Mn2 . 8_545 77.9(4)
C5 Mn3 Mn2 8_545 8_545 54.9(3)
C7 Mn3 Mn2 . 8_545 162.1(4)
Mn2 Mn3 Mn2 . 8_545 138.4(5)
O3 Mn3 Mn1 8_545 8_545 23.2(3)
O2 Mn3 Mn1 . 8_545 71.6(4)
O9 Mn3 Mn1 . 8_545 112.7(5)
O11 Mn3 Mn1 . 8_545 162.5(5)
O7 Mn3 Mn1 . 8_545 86.1(4)
O12 Mn3 Mn1 . 8_545 103.5(5)
C5 Mn3 Mn1 8_545 8_545 99.5(4)
C7 Mn3 Mn1 . 8_545 146.5(4)
Mn2 Mn3 Mn1 . 8_545 92.5(3)
Mn2 Mn3 Mn1 8_545 8_545 47.8(3)
O3 Mn3 Mn1 8_545 . 70.0(4)
O2 Mn3 Mn1 . . 23.5(3)
O9 Mn3 Mn1 . . 160.8(6)
O11 Mn3 Mn1 . . 116.1(5)
O7 Mn3 Mn1 . . 92.2(4)
O12 Mn3 Mn1 . . 96.0(5)
C5 Mn3 Mn1 8_545 . 145.3(4)
C7 Mn3 Mn1 . . 99.5(4)
Mn2 Mn3 Mn1 . . 48.1(3)
Mn2 Mn3 Mn1 8_545 . 90.3(3)
Mn1 Mn3 Mn1 8_545 . 48.2(4)
Mn1 O1 Mn1 . 8_545 95.5(5)
Mn1 O1 Mn1 . 7 95.3(5)
Mn1 O1 Mn1 8_545 7 99.3(5)
Mn1 O2 Mn3 . . 132.8(6)
Mn1 O2 Mn2 . . 94.1(5)
Mn3 O2 Mn2 . . 122.8(5)
Mn1 O3 Mn3 . 7 133.3(6)
Mn1 O3 Mn2 . . 95.4(5)
Mn3 O3 Mn2 7 . 129.0(6)
C1 O4 Mn1 . . 125.4(6)
C1 O5 Mn2 . . 122.7(6)
C3 O6 Mn2 . . 132.8(8)
C3 O7 Mn3 . . 131.9(7)
C5 O8 Mn2 . . 133.9(6)
C5 O9 Mn3 8_545 . 132.4(6)
C7 O10 Mn2 . . 130.5(6)
C7 O11 Mn3 . . 136.2(6)
O5 C1 O4 . . 125.6(7)
O5 C1 C2 . . 119.5(6)
O4 C1 C2 . . 114.9(6)
O5 C1 Mn1 . . 92.4(5)
O4 C1 Mn1 . . 33.3(4)
C2 C1 Mn1 . . 147.7(5)
D21 C2 D23 . . 110.4(10)
D21 C2 D22 . . 107.6(9)
D23 C2 D22 . . 107.4(9)
D21 C2 C1 . . 112.4(8)
D23 C2 C1 . . 111.2(8)
D22 C2 C1 . . 107.7(8)
O7 C3 O6 . . 124.6(9)
O7 C3 C4 . . 119.4(8)
O6 C3 C4 . . 116.0(8)
D42 C4 D43 . . 101(2)
D42 C4 D41 . . 113(2)
D43 C4 D41 . . 110.4(19)
D42 C4 C3 . . 100.7(17)
D43 C4 C3 . . 114.7(12)
D41 C4 C3 . . 115.2(18)
O9 C5 O8 7 . 124.7(6)
O9 C5 C6 7 . 118.7(6)
O8 C5 C6 . . 116.6(6)
O9 C5 Mn3 7 7 29.2(4)
O8 C5 Mn3 . 7 96.5(5)
C6 C5 Mn3 . 7 145.9(5)
O9 C5 Mn2 7 . 97.1(5)
O8 C5 Mn2 . . 28.0(4)
C6 C5 Mn2 . . 143.8(4)
Mn3 C5 Mn2 7 . 70.2(3)
D61 C6 D63 . . 113.4(11)
D61 C6 D62 . . 104.2(11)
D63 C6 D62 . . 106.2(12)
D61 C6 C5 . . 112.8(8)
D63 C6 C5 . . 111.7(8)
D62 C6 C5 . . 107.9(9)
O10 C7 O11 . . 124.9(6)
O10 C7 C8 . . 117.2(6)
O11 C7 C8 . . 117.8(6)
O10 C7 Mn2 . . 30.4(4)
O11 C7 Mn2 . . 94.7(5)
C8 C7 Mn2 . . 147.1(4)
O10 C7 Mn3 . . 98.1(5)
O11 C7 Mn3 . . 27.2(4)
C8 C7 Mn3 . . 144.5(4)
Mn2 C7 Mn3 . . 68.3(3)
D82 C8 D83 . . 111.4(9)
D82 C8 D81 . . 107.0(9)
D83 C8 D81 . . 110.0(10)
D82 C8 C7 . . 110.3(7)
D83 C8 C7 . . 110.0(7)
D81 C8 C7 . . 108.2(7)
C10 C9 D18 2 2 102(4)
C10 C9 O14 2 . 130(4)
D18 C9 O14 2 . 31(3)
C10 C9 D15 2 2 53(3)
D18 C9 D15 2 2 108(3)
O14 C9 D15 . 2 111(2)
C10 C9 O17 2 . 16(3)
D18 C9 O17 2 . 101(3)
O14 C9 O17 . . 123(2)
D15 C9 O17 2 . 37.7(14)
C10 C9 C9 2 2 83(4)
D18 C9 C9 2 2 150(3)
O14 C9 C9 . 2 145(3)
D15 C9 C9 2 2 98(2)
O17 C9 C9 . 2 92(3)
C10 C9 C10 2 . 110(4)
D18 C9 C10 2 . 133(4)
O14 C9 C10 . . 118(3)
D15 C9 C10 2 . 118(2)
O17 C9 C10 . . 119(3)
C9 C9 C10 2 . 27.2(11)
O17 C10 C9 2 2 146(6)
O17 C10 D15 2 . 52(3)
C9 C10 D15 2 . 96(4)
O17 C10 D16 2 . 58(4)
C9 C10 D16 2 . 150(4)
D15 C10 D16 . . 110(4)
O17 C10 D18 2 . 127(4)
C9 C10 D18 2 . 41(3)
D15 C10 D18 . . 104(3)
D16 C10 D18 . . 114(3)
O17 C10 C9 2 . 125(4)
C9 C10 C9 2 . 70(4)
D15 C10 C9 . . 107(2)
D16 C10 C9 . . 114(3)
D18 C10 C9 . . 106(4)
O17 C10 O14 2 2 126(4)
C9 C10 O14 2 2 33(3)
D15 C10 O14 . 2 94(2)
D16 C10 O14 . 2 127(2)
D18 C10 O14 . 2 12.9(18)
C9 C10 O14 . 2 102(3)
O17 C10 C10 2 2 143(4)
C9 C10 C10 2 2 50(3)
D15 C10 C10 . 2 110(2)
D16 C10 C10 . 2 128(2)
D18 C10 C10 . 2 86(3)
C9 C10 C10 . 2 20.6(10)
O14 C10 C10 2 2 82(2)
D18 O14 C9 2 . 33(3)
D18 O14 C10 2 2 20(3)
C9 O14 C10 . 2 17.0(12)
O17 D15 C10 2 . 36(2)
O17 D15 C9 2 2 67(3)
C10 D15 C9 . 2 31.2(17)
O17 D16 C10 2 . 35.8(19)
C10 O17 D15 2 2 92(4)
C10 O17 D16 2 2 86(4)
D15 O17 D16 2 2 176(4)
C10 O17 C9 2 . 18(3)
D15 O17 C9 2 . 76(3)
D16 O17 C9 2 . 102(3)
C9 D18 O14 2 2 116(5)
C9 D18 C10 2 . 36(2)
O14 D18 C10 2 . 147(5)

loop_
_geom_bond_atom_site_label_1
_geom_bond_atom_site_label_2
_geom_bond_site_symmetry_2
_geom_bond_distance
_geom_bond_publ_flag
Mn1 O3 . 1.861(11) ?
Mn1 O2 . 1.876(11) ?
Mn1 O1 . 1.887(12) ?
Mn1 O1 7 1.912(11) ?
Mn1 O1 8_545 1.919(11) ?
Mn1 O4 . 1.928(12) ?
Mn1 Mn2 . 2.773(14) ?
Mn1 Mn1 7 2.813(17) ?
Mn1 Mn1 8_545 2.813(17) ?
Mn1 C1 . 2.863(11) ?
Mn1 Mn1 2_655 2.92(2) ?
Mn1 Mn3 7 3.439(14) ?
Mn2 O3 . 1.888(11) ?
Mn2 O2 . 1.911(11) ?
Mn2 O8 . 1.934(12) ?
Mn2 O10 . 1.934(12) ?
Mn2 O6 . 2.198(14) ?
Mn2 O5 . 2.231(13) ?
Mn2 C7 . 2.909(11) ?
Mn2 C5 . 2.963(11) ?
Mn2 Mn3 . 3.340(14) ?
Mn2 Mn3 7 3.405(14) ?
Mn3 O3 8_545 1.884(12) ?
Mn3 O2 . 1.893(13) ?
Mn3 O9 . 1.959(13) ?
Mn3 O11 . 2.006(13) ?
Mn3 O7 . 2.131(13) ?
Mn3 O12 . 2.199(14) ?
Mn3 C5 8_545 2.959(12) ?
Mn3 C7 . 3.040(12) ?
Mn3 Mn2 8_545 3.405(14) ?
Mn3 Mn1 8_545 3.439(14) ?
O1 Mn1 8_545 1.912(11) ?
O1 Mn1 7 1.919(11) ?
O3 Mn3 7 1.884(12) ?
O4 C1 . 1.277(9) ?
O5 C1 . 1.264(9) ?
O6 C3 . 1.237(13) ?
O7 C3 . 1.239(11) ?
O8 C5 . 1.273(9) ?
O9 C5 8_545 1.260(9) ?
O10 C7 . 1.253(10) ?
O11 C7 . 1.256(10) ?
C1 C2 . 1.498(9) ?
C2 D21 . 1.074(12) ?
C2 D23 . 1.089(12) ?
C2 D22 . 1.099(12) ?
C3 C4 . 1.463(14) ?
C4 D42 . .99(2) ?
C4 D43 . 1.085(18) ?
C4 D41 . 1.09(2) ?
C5 O9 7 1.260(9) ?
C5 C6 . 1.484(8) ?
C5 Mn3 7 2.959(12) ?
C6 D61 . 1.040(12) ?
C6 D63 . 1.041(12) ?
C6 D62 . 1.089(15) ?
C7 C8 . 1.497(8) ?
C8 D82 . 1.069(11) ?
C8 D83 . 1.077(12) ?
C8 D81 . 1.092(13) ?
C9 C10 2 .70(3) ?
C9 D18 2 .77(3) ?
C9 O14 . 1.29(3) ?
C9 D15 2 1.34(3) ?
C9 O17 . 1.27(3) ?
C9 C9 2 1.43(4) ?
C9 C10 . 1.51(3) ?
C10 O17 2 .63(3) ?
C10 C9 2 .70(3) ?
C10 D15 . 1.07(3) ?
C10 D16 . 1.07(4) ?
C10 D18 . 1.14(4) ?
C10 O14 2 1.82(4) ?
C10 C10 2 1.86(6) ?
O14 D18 2 .75(3) ?
O14 C10 2 1.82(4) ?
D15 O17 2 .84(3) ?
D15 C9 2 1.34(3) ?
D16 O17 2 .91(3) ?
O17 C10 2 .63(3) ?
O17 D15 2 .84(3) ?
O17 D16 2 .91(3) ?
D18 C9 2 .77(3) ?
D18 O14 2 .75(3) ?

loop_
_geom_hbond_atom_site_label_D
_geom_hbond_atom_site_label_H
_geom_hbond_atom_site_label_A
_geom_hbond_site_symmetry_A
_geom_hbond_distance_DH
_geom_hbond_distance_HA
_geom_hbond_distance_DA
_geom_hbond_angle_DHA
_geom_hbond_publ_flag
O12 H1 O13 . .98(2) 1.76(2) 2.741(13) 174(2) yes
O12 H3 O6 8_545 .85(4) 1.87(3) 2.706(13) 167(3) yes
O13 H2 O5 . .94(3) 2.13(3) 2.974(11) 149(2) yes
O13 H4 O7 6_544 .84(5) 2.32(4) 3.089(12) 151(3) yes
O13 H4 O11 6_544 .84(5) 2.43(4) 3.086(12) 135(3) yes
O13 H4 O9 6_544 .84(5) 2.64(4) 3.205(11) 125(3) yes
O17 H5 O6 . 1.01(5) 1.90(4) 2.89(3) 169(4) yes
